data_2212907
loop_
_publ_author_name
'Shuja, Shaukat'
'Ali, Saqib'
'Meetsma, Auke'
'Broker, Grant A.'
'Tiekink, Edward R. T.'

_publ_section_title
'[<i>N</i>-Formyl-<i>N</i>'-(2-oxidobenzylidene)hydrazine-\k^3^<i>O</i>,<i>N</i>,<i>O</i>']diphenyltin(IV)'
_journal_issue 4
_journal_name_full 'Acta Crystallographica Section E'
_journal_page_first m1130
_journal_page_last m1132
_journal_paper_doi 10.1107/S1600536807012767
_journal_volume 63
_journal_year 2007
_chemical_formula_moiety 'C20 H16 N2 O2 Sn'
_chemical_formula_sum 'C20 H16 N2 O2 Sn'
_chemical_formula_weight 435.04
_chemical_name_systematic
;
 ?
;
_space_group_IT_number 2
_symmetry_cell_setting triclinic
_symmetry_space_group_name_Hall '-P 1'
_symmetry_space_group_name_H-M 'P -1'
_atom_sites_solution_hydrogens geom
_atom_sites_solution_primary direct
_atom_sites_solution_secondary difmap
_audit_creation_method SHELXL-97
_cell_angle_alpha 77.2770(10)
_cell_angle_beta 74.3240(10)
_cell_angle_gamma 68.8690(10)
_cell_formula_units_Z 2
_cell_length_a 8.9903(5)
_cell_length_b 9.0639(5)
_cell_length_c 11.8622(7)
_cell_measurement_reflns_used 7180
_cell_measurement_temperature 100(2)
_cell_measurement_theta_max 29.6
_cell_measurement_theta_min 2.4
_cell_volume 859.93(8)
_computing_cell_refinement 'SAINT-Plus  (Bruker, 2006)'
_computing_data_collection 'SMART (Bruker, 2006)'
_computing_data_reduction SAINT-Plus
_computing_molecular_graphics 'ORTEPII (Johnson, 1976) & DIAMOND (Brandenburg, 2006)'
_computing_publication_material SHELXL97
_computing_structure_refinement 'SHELXL97 (Sheldrick, 1997)'
_computing_structure_solution 'PATTY in DIRDIF92 (Beurskens <i>et al.</i>,  1992)'
_diffrn_ambient_temperature 100(2)
_diffrn_detector_area_resol_mean '4096x4096 / 62x62 (binned 512)'
_diffrn_measured_fraction_theta_full 0.974
_diffrn_measured_fraction_theta_max 0.974
_diffrn_measurement_device_type 'Bruker SMART CCD'
_diffrn_measurement_method \w
_diffrn_radiation_monochromator graphite
_diffrn_radiation_source 'fine-focus sealed tube'
_diffrn_radiation_type MoK\a
_diffrn_radiation_wavelength 0.71073
_diffrn_reflns_av_R_equivalents 0.030
_diffrn_reflns_av_sigmaI/netI 0.028
_diffrn_reflns_limit_h_max 11
_diffrn_reflns_limit_h_min -11
_diffrn_reflns_limit_k_max 10
_diffrn_reflns_limit_k_min -11
_diffrn_reflns_limit_l_max 14
_diffrn_reflns_limit_l_min -14
_diffrn_reflns_number 6594
_diffrn_reflns_theta_full 26.0
_diffrn_reflns_theta_max 26.0
_diffrn_reflns_theta_min 2.4
_diffrn_standards_decay_% 0
_diffrn_standards_number 0
_exptl_absorpt_coefficient_mu 1.501
_exptl_absorpt_correction_T_max 0.557
_exptl_absorpt_correction_T_min 0.459
_exptl_absorpt_correction_type multi-scan
_exptl_absorpt_process_details 'SADABS (Bruker, 2006)'
_exptl_crystal_colour yellow
_exptl_crystal_density_diffrn 1.680
_exptl_crystal_density_method 'not measured'
_exptl_crystal_description block
_exptl_crystal_F_000 432
_exptl_crystal_size_max 0.49
_exptl_crystal_size_mid 0.43
_exptl_crystal_size_min 0.39
_refine_diff_density_max 0.68
_refine_diff_density_min -0.74
_refine_ls_extinction_method none
_refine_ls_goodness_of_fit_ref 1.12
_refine_ls_hydrogen_treatment constr
_refine_ls_matrix_type full
_refine_ls_number_parameters 226
_refine_ls_number_reflns 3297
_refine_ls_number_restraints 0
_refine_ls_restrained_S_all 1.12
_refine_ls_R_factor_all 0.023
_refine_ls_R_factor_gt 0.022
_refine_ls_shift/su_max <0.001
_refine_ls_shift/su_mean 0.000
_refine_ls_structure_factor_coef Fsqd
_refine_ls_weighting_details 'calc w=1/[\s^2^(Fo^2^)+(0.0258P)^2^+0.9175P] where P=(Fo^2^+2Fc^2^)/3'
_refine_ls_weighting_scheme calc
_refine_ls_wR_factor_gt 0.058
_refine_ls_wR_factor_ref 0.058
_reflns_number_gt 3196
_reflns_number_total 3297
_reflns_threshold_expression I>2\s(I)
_cod_data_source_file hb2334.cif
_cod_data_source_block I
_cod_database_code 2212907
_cod_database_fobs_code 2212907

loop_
_symmetry_equiv_pos_as_xyz
'x, y, z'
'-x, -y, -z'

loop_
_atom_site_type_symbol
_atom_site_label
_atom_site_fract_x
_atom_site_fract_y
_atom_site_fract_z
_atom_site_U_iso_or_equiv
_atom_site_adp_type
_atom_site_calc_flag
_atom_site_refinement_flags
_atom_site_occupancy
Sn Sn 0.073101(18) 0.179092(18) 0.246058(13) 0.01552(7) Uani d . 1
O O1 0.2676(2) -0.0444(2) 0.24888(15) 0.0215(4) Uani d . 1
O O2 -0.1012(2) 0.3823(2) 0.30705(15) 0.0201(4) Uani d . 1
N N1 0.2437(3) -0.0236(3) 0.44564(19) 0.0217(4) Uani d . 1
N N2 0.1199(2) 0.1213(2) 0.42263(17) 0.0166(4) Uani d . 1
C C1 0.3058(3) -0.0949(3) 0.3519(2) 0.0195(5) Uani d . 1
H H1 0.3885 -0.1954 0.3595 0.023 Uiso calc R 1
C C2 0.0467(3) 0.2021(3) 0.5111(2) 0.0182(5) Uani d . 1
H H2 0.0854 0.1596 0.5823 0.022 Uiso calc R 1
C C3 -0.0863(3) 0.3487(3) 0.5121(2) 0.0176(5) Uani d . 1
C C4 -0.1546(3) 0.4316(3) 0.4123(2) 0.0169(5) Uani d . 1
C C5 -0.2846(3) 0.5750(3) 0.4244(2) 0.0219(5) Uani d . 1
H H5 -0.3305 0.6324 0.3579 0.026 Uiso calc R 1
C C6 -0.3469(3) 0.6339(3) 0.5313(2) 0.0251(6) Uani d . 1
H H6 -0.4350 0.7310 0.5376 0.030 Uiso calc R 1
C C7 -0.2814(3) 0.5518(3) 0.6308(2) 0.0228(5) Uani d . 1
H H7 -0.3255 0.5921 0.7044 0.027 Uiso calc R 1
C C8 -0.1529(3) 0.4126(3) 0.6205(2) 0.0209(5) Uani d . 1
H H8 -0.1075 0.3578 0.6877 0.025 Uiso calc R 1
C C9 -0.0923(3) 0.0795(3) 0.2184(2) 0.0169(5) Uani d . 1
C C10 -0.2589(3) 0.1418(3) 0.2658(2) 0.0198(5) Uani d . 1
H H10 -0.2980 0.2304 0.3083 0.024 Uiso calc R 1
C C11 -0.3678(3) 0.0742(3) 0.2509(2) 0.0239(5) Uani d . 1
H H11 -0.4807 0.1154 0.2847 0.029 Uiso calc R 1
C C12 -0.3118(3) -0.0530(3) 0.1867(2) 0.0232(5) Uani d . 1
H H12 -0.3867 -0.0980 0.1759 0.028 Uiso calc R 1
C C13 -0.1469(3) -0.1150(3) 0.1383(2) 0.0208(5) Uani d . 1
H H13 -0.1090 -0.2018 0.0940 0.025 Uiso calc R 1
C C14 -0.0366(3) -0.0496(3) 0.1545(2) 0.0190(5) Uani d . 1
H H14 0.0764 -0.0928 0.1222 0.023 Uiso calc R 1
C C15 0.2105(3) 0.3034(3) 0.1105(2) 0.0167(5) Uani d . 1
C C16 0.1485(3) 0.4688(3) 0.0857(2) 0.0219(5) Uani d . 1
H H16 0.0481 0.5254 0.1320 0.026 Uiso calc R 1
C C17 0.2329(3) 0.5521(3) -0.0067(2) 0.0259(6) Uani d . 1
H H17 0.1902 0.6650 -0.0233 0.031 Uiso calc R 1
C C18 0.3795(3) 0.4691(3) -0.0743(2) 0.0265(6) Uani d . 1
H H18 0.4366 0.5255 -0.1378 0.032 Uiso calc R 1
C C19 0.4429(3) 0.3049(3) -0.0498(2) 0.0269(6) Uani d . 1
H H19 0.5438 0.2490 -0.0960 0.032 Uiso calc R 1
C C20 0.3588(3) 0.2211(3) 0.0427(2) 0.0214(5) Uani d . 1
H H20 0.4025 0.1083 0.0595 0.026 Uiso calc R 1

loop_
_atom_site_aniso_label
_atom_site_aniso_U_11
_atom_site_aniso_U_22
_atom_site_aniso_U_33
_atom_site_aniso_U_12
_atom_site_aniso_U_13
_atom_site_aniso_U_23
Sn 0.01591(10) 0.01400(10) 0.01511(9) -0.00329(7) -0.00194(6) -0.00308(6)
O1 0.0194(8) 0.0179(9) 0.0227(9) -0.0005(7) -0.0027(7) -0.0052(7)
O2 0.0207(8) 0.0184(9) 0.0173(8) -0.0005(7) -0.0038(7) -0.0050(7)
N1 0.0217(11) 0.0159(11) 0.0248(11) -0.0023(9) -0.0081(9) 0.0001(9)
N2 0.0176(10) 0.0138(10) 0.0182(10) -0.0059(8) -0.0041(8) -0.0003(8)
C1 0.0153(11) 0.0123(12) 0.0278(13) -0.0025(10) -0.0057(10) 0.0015(10)
C2 0.0236(12) 0.0185(12) 0.0157(11) -0.0127(10) -0.0039(9) 0.0011(9)
C3 0.0206(12) 0.0166(12) 0.0172(11) -0.0102(10) 0.0003(9) -0.0034(9)
C4 0.0181(11) 0.0165(12) 0.0161(11) -0.0079(10) 0.0009(9) -0.0041(9)
C5 0.0195(12) 0.0207(13) 0.0232(12) -0.0027(10) -0.0039(10) -0.0054(10)
C6 0.0183(12) 0.0259(14) 0.0295(14) -0.0045(11) 0.0020(10) -0.0134(11)
C7 0.0251(13) 0.0261(14) 0.0182(12) -0.0125(11) 0.0050(10) -0.0098(10)
C8 0.0271(13) 0.0211(13) 0.0163(11) -0.0131(11) -0.0010(10) -0.0017(10)
C9 0.0185(11) 0.0166(12) 0.0137(10) -0.0049(10) -0.0037(9) 0.0009(9)
C10 0.0218(12) 0.0185(12) 0.0179(11) -0.0053(10) -0.0016(9) -0.0054(10)
C11 0.0182(12) 0.0267(14) 0.0256(13) -0.0076(11) 0.0008(10) -0.0074(11)
C12 0.0257(13) 0.0227(14) 0.0243(13) -0.0110(11) -0.0060(10) -0.0030(11)
C13 0.0267(13) 0.0153(12) 0.0199(12) -0.0048(10) -0.0044(10) -0.0057(10)
C14 0.0193(12) 0.0185(12) 0.0158(11) -0.0033(10) -0.0019(9) -0.0025(9)
C15 0.0184(11) 0.0184(12) 0.0149(11) -0.0071(10) -0.0031(9) -0.0036(9)
C16 0.0219(12) 0.0214(13) 0.0192(12) -0.0038(11) -0.0030(10) -0.0031(10)
C17 0.0314(14) 0.0203(14) 0.0249(13) -0.0102(12) -0.0057(11) 0.0019(11)
C18 0.0296(14) 0.0297(15) 0.0221(13) -0.0164(12) -0.0016(11) -0.0007(11)
C19 0.0228(13) 0.0328(16) 0.0246(13) -0.0110(12) 0.0037(11) -0.0104(12)
C20 0.0211(12) 0.0214(13) 0.0218(12) -0.0060(11) -0.0028(10) -0.0070(10)

loop_
_atom_type_symbol
_atom_type_description
_atom_type_scat_dispersion_real
_atom_type_scat_dispersion_imag
_atom_type_scat_source
C C 0.0033 0.0016 'International Tables Vol C Tables 4.2.6.8 and 6.1.1.4'
H H 0.0000 0.0000 'International Tables Vol C Tables 4.2.6.8 and 6.1.1.4'
N N 0.0061 0.0033 'International Tables Vol C Tables 4.2.6.8 and 6.1.1.4'
O O 0.0106 0.0060 'International Tables Vol C Tables 4.2.6.8 and 6.1.1.4'
Sn Sn -0.6537 1.4246 'International Tables Vol C Tables 4.2.6.8 and 6.1.1.4'

loop_
_geom_angle_atom_site_label_1
_geom_angle_atom_site_label_2
_geom_angle_atom_site_label_3
_geom_angle
_geom_angle_publ_flag
O2 Sn C9 96.23(8) ?
O2 Sn C15 95.10(8) ?
O1 Sn O2 158.42(7) y
O1 Sn N2 73.94(7) y
O2 Sn N2 84.49(7) y
C9 Sn C15 124.62(9) y
C9 Sn O1 93.72(8) ?
C15 Sn O1 94.91(8) ?
C9 Sn N2 115.22(8) ?
C15 Sn N2 119.75(8) ?
C1 O1 Sn 112.38(15) ?
C4 O2 Sn 132.88(16) ?
C1 N1 N2 110.2(2) ?
C2 N2 N1 115.7(2) ?
C2 N2 Sn 128.20(17) ?
N1 N2 Sn 116.09(14) ?
O1 C1 N1 127.4(2) ?
O1 C1 H1 116.3 ?
N1 C1 H1 116.3 ?
N2 C2 C3 126.6(2) ?
N2 C2 H2 116.7 ?
C3 C2 H2 116.7 ?
C4 C3 C8 118.8(2) ?
C4 C3 C2 124.0(2) ?
C8 C3 C2 117.1(2) ?
O2 C4 C5 117.7(2) ?
O2 C4 C3 123.6(2) ?
C5 C4 C3 118.7(2) ?
C6 C5 C4 121.0(2) ?
C6 C5 H5 119.5 ?
C4 C5 H5 119.5 ?
C5 C6 C7 120.7(2) ?
C5 C6 H6 119.7 ?
C7 C6 H6 119.7 ?
C8 C7 C6 119.2(2) ?
C8 C7 H7 120.4 ?
C6 C7 H7 120.4 ?
C7 C8 C3 121.5(2) ?
C7 C8 H8 119.2 ?
C3 C8 H8 119.2 ?
C10 C9 C14 119.4(2) ?
C10 C9 Sn 119.82(18) ?
C14 C9 Sn 120.82(17) ?
C11 C10 C9 120.2(2) ?
C11 C10 H10 119.9 ?
C9 C10 H10 119.9 ?
C12 C11 C10 120.1(2) ?
C12 C11 H11 119.9 ?
C10 C11 H11 119.9 ?
C13 C12 C11 120.3(2) ?
C13 C12 H12 119.9 ?
C11 C12 H12 119.9 ?
C12 C13 C14 119.9(2) ?
C12 C13 H13 120.0 ?
C14 C13 H13 120.0 ?
C13 C14 C9 120.1(2) ?
C13 C14 H14 119.9 ?
C9 C14 H14 119.9 ?
C16 C15 C20 119.5(2) ?
C16 C15 Sn 119.48(17) ?
C20 C15 Sn 120.95(18) ?
C15 C16 C17 120.4(2) ?
C15 C16 H16 119.8 ?
C17 C16 H16 119.8 ?
C18 C17 C16 119.7(3) ?
C18 C17 H17 120.2 ?
C16 C17 H17 120.2 ?
C19 C18 C17 120.4(2) ?
C19 C18 H18 119.8 ?
C17 C18 H18 119.8 ?
C18 C19 C20 120.1(2) ?
C18 C19 H19 119.9 ?
C20 C19 H19 119.9 ?
C15 C20 C19 119.9(2) ?
C15 C20 H20 120.1 ?
C19 C20 H20 120.1 ?

loop_
_geom_bond_atom_site_label_1
_geom_bond_atom_site_label_2
_geom_bond_distance
_geom_bond_publ_flag
Sn O1 2.1470(18) y
Sn O2 2.0654(17) y
Sn N2 2.162(2) y
Sn C9 2.120(2) y
Sn C15 2.125(2) y
O1 C1 1.299(3) ?
O2 C4 1.325(3) ?
N1 C1 1.299(3) y
N1 N2 1.411(3) y
N2 C2 1.299(3) y
C1 H1 0.9500 ?
C2 C3 1.431(4) ?
C2 H2 0.9500 ?
C3 C4 1.418(3) ?
C3 C8 1.418(3) ?
C4 C5 1.405(3) ?
C5 C6 1.381(4) ?
C5 H5 0.9500 ?
C6 C7 1.402(4) ?
C6 H6 0.9500 ?
C7 C8 1.371(4) ?
C7 H7 0.9500 ?
C8 H8 0.9500 ?
C9 C10 1.397(3) ?
C9 C14 1.399(3) ?
C10 C11 1.392(4) ?
C10 H10 0.9500 ?
C11 C12 1.387(4) ?
C11 H11 0.9500 ?
C12 C13 1.388(4) ?
C12 H12 0.9500 ?
C13 C14 1.396(4) ?
C13 H13 0.9500 ?
C14 H14 0.9500 ?
C15 C16 1.391(4) ?
C15 C20 1.396(3) ?
C16 C17 1.395(4) ?
C16 H16 0.9500 ?
C17 C18 1.387(4) ?
C17 H17 0.9500 ?
C18 C19 1.383(4) ?
C18 H18 0.9500 ?
C19 C20 1.397(4) ?
C19 H19 0.9500 ?
C20 H20 0.9500 ?

loop_
_geom_hbond_atom_site_label_D
_geom_hbond_atom_site_label_H
_geom_hbond_atom_site_label_A
_geom_hbond_site_symmetry_A
_geom_hbond_distance_DH
_geom_hbond_distance_HA
_geom_hbond_distance_DA
_geom_hbond_angle_DHA
_geom_hbond_publ_flag
C2 H2 Cg 2_556 0.95 2.93 3.872(3) 172 y
C19 H19 O1 2_655 0.95 2.67 3.554(3) 154 y

loop_
_geom_torsion_atom_site_label_1
_geom_torsion_atom_site_label_2
_geom_torsion_atom_site_label_3
_geom_torsion_atom_site_label_4
_geom_torsion
O2 Sn O1 C1 3.5(3)
C9 Sn O1 C1 -113.83(16)
C15 Sn O1 C1 120.93(16)
N2 Sn O1 C1 1.36(15)
C9 Sn O2 C4 110.4(2)
C15 Sn O2 C4 -123.9(2)
O1 Sn O2 C4 -6.5(3)
N2 Sn O2 C4 -4.4(2)
C1 N1 N2 C2 178.9(2)
C1 N1 N2 Sn -0.2(2)
O2 Sn N2 C2 1.3(2)
C9 Sn N2 C2 -93.0(2)
C15 Sn N2 C2 94.0(2)
O1 Sn N2 C2 -179.5(2)
O2 Sn N2 N1 -179.85(16)
C9 Sn N2 N1 85.85(17)
C15 Sn N2 N1 -87.10(17)
O1 Sn N2 N1 -0.65(14)
Sn O1 C1 N1 -2.3(3)
N2 N1 C1 O1 1.7(3)
N1 N2 C2 C3 -177.4(2)
Sn N2 C2 C3 1.5(3)
N2 C2 C3 C4 -2.6(4)
N2 C2 C3 C8 177.1(2)
Sn O2 C4 C5 -176.08(16)
Sn O2 C4 C3 4.7(3)
C8 C3 C4 O2 179.9(2)
C2 C3 C4 O2 -0.5(4)
C8 C3 C4 C5 0.7(3)
C2 C3 C4 C5 -179.7(2)
O2 C4 C5 C6 179.9(2)
C3 C4 C5 C6 -0.8(4)
C4 C5 C6 C7 0.1(4)
C5 C6 C7 C8 0.8(4)
C6 C7 C8 C3 -0.9(4)
C4 C3 C8 C7 0.2(4)
C2 C3 C8 C7 -179.5(2)
O2 Sn C9 C10 -13.3(2)
C15 Sn C9 C10 -113.89(19)
O1 Sn C9 C10 147.53(19)
N2 Sn C9 C10 73.5(2)
O2 Sn C9 C14 167.59(19)
C15 Sn C9 C14 67.0(2)
O1 Sn C9 C14 -31.6(2)
N2 Sn C9 C14 -105.59(19)
C14 C9 C10 C11 0.9(4)
Sn C9 C10 C11 -178.21(19)
C9 C10 C11 C12 -1.4(4)
C10 C11 C12 C13 0.8(4)
C11 C12 C13 C14 0.3(4)
C12 C13 C14 C9 -0.8(4)
C10 C9 C14 C13 0.1(4)
Sn C9 C14 C13 179.27(18)
O2 Sn C15 C16 -8.3(2)
C9 Sn C15 C16 92.9(2)
O1 Sn C15 C16 -169.15(19)
N2 Sn C15 C16 -94.9(2)
O2 Sn C15 C20 174.43(19)
C9 Sn C15 C20 -84.4(2)
O1 Sn C15 C20 13.6(2)
N2 Sn C15 C20 87.9(2)
C20 C15 C16 C17 0.5(4)
Sn C15 C16 C17 -176.82(19)
C15 C16 C17 C18 0.1(4)
C16 C17 C18 C19 -0.6(4)
C17 C18 C19 C20 0.6(4)
C16 C15 C20 C19 -0.5(4)
Sn C15 C20 C19 176.75(19)
C18 C19 C20 C15 0.0(4)
